data_1525118
loop_
_publ_author_name
'Pye, M.F.'
'Dickens, P.G.'

_publ_section_title
;
 A structural study of the hexagonal potassium tungsten bronze, K0.26 W O3
;
_journal_name_full 'Materials Research Bulletin'
_journal_page_first 1397
_journal_page_last 1402
_journal_volume 14
_journal_year 1979
_chemical_formula_sum 'K0.26 O3 W'
_chemical_name_systematic 'K0.26 W O3'
_space_group_IT_number 182
_symmetry_space_group_name_Hall 'P 6c 2c'
_symmetry_space_group_name_H-M 'P 63 2 2'
_cell_angle_alpha 90
_cell_angle_beta 90
_cell_angle_gamma 120
_cell_formula_units_Z 6
_cell_length_a 7.385
_cell_length_b 7.385
_cell_length_c 7.53
_cell_volume 355.653
_citation_journal_id_ASTM MRBUAC
_cod_data_source_file Pye_MRBUAC_1979_350.cif
_cod_data_source_block K0.26O3W1
_cod_original_cell_volume 355.6531
_cod_original_formula_sum 'K0.26 O3 W1'
_cod_database_code 1525118

loop_
_symmetry_equiv_pos_as_xyz
x,y,z
x-y,x,z+1/2
-y,x-y,z
-x,-y,z+1/2
-x+y,-x,z
y,-x+y,z+1/2
-y,-x,-z+1/2
x-y,-y,-z
x,x-y,-z+1/2
y,x,-z
-x+y,y,-z+1/2
-x,-x+y,-z

loop_
_atom_site_label
_atom_site_type_symbol
_atom_site_fract_x
_atom_site_fract_y
_atom_site_fract_z
_atom_site_occupancy
_atom_site_U_iso_or_equiv
W1 W+5 0.47926 0 0 1 0.0
O1 O-2 0.484 -0.032 0.25 1 0.0
O2 O-2 0.426 0.217 -0.028 1 0.0
K1 K+1 0 0 0.22 0.39 0.0
